data_2013347
loop_
_publ_author_name
'Yoriko Sonoda'
'Yuji Kawanishi'
'Midori Goto'

_publ_section_title
;
 (<i>E</i>,<i>E</i>,<i>E</i>)-1,6-Bis(2,4-dichlorophenyl)hexa-1,3,5-triene
;
_journal_issue 6
_journal_name_full 'Acta Crystallographica Section C'
_journal_page_first o311
_journal_page_last o313
_journal_paper_doi 10.1107/S0108270103008370
_journal_volume 59
_journal_year 2003
_chemical_formula_iupac 'C18 H12 Cl4'
_chemical_formula_moiety 'C18 H12 Cl4'
_chemical_formula_sum 'C18 H12 Cl4'
_chemical_formula_weight 370.10
_chemical_melting_point 508
_space_group_IT_number 14
_symmetry_cell_setting monoclinic
_symmetry_space_group_name_Hall '-P 2yab'
_symmetry_space_group_name_H-M 'P 1 21/a 1'
_cell_angle_alpha 90
_cell_angle_beta 92.39(2)
_cell_angle_gamma 90
_cell_formula_units_Z 2
_cell_length_a 15.163(4)
_cell_length_b 13.639(3)
_cell_length_c 3.9500(10)
_cell_measurement_reflns_used 22
_cell_measurement_temperature 278.2
_cell_measurement_theta_max 17.6
_cell_measurement_theta_min 16.0
_cell_volume 816.2(3)
_computing_cell_refinement 'MSC/AFC Diffractometer Control Software'
_computing_data_collection
;
MSC/AFC Diffractometer Control Software
(Molecular Structure Corporation, 1993)
;
_computing_data_reduction 'TEXSAN (Molecular Structure Corporation, 1999)'
_computing_publication_material TEXSAN
_computing_structure_refinement TEXSAN
_computing_structure_solution 'SIR92 (Altomare et al., 1994)'
_diffrn_measured_fraction_theta_full 1.0005
_diffrn_measured_fraction_theta_max 1.0005
_diffrn_measurement_device_type 'Rigaku AFC-7R'
_diffrn_measurement_method \q/2\q
_diffrn_radiation_type 'Mo K\a'
_diffrn_radiation_wavelength 0.7107
_diffrn_reflns_av_R_equivalents 0.010
_diffrn_reflns_limit_h_max 0
_diffrn_reflns_limit_h_min -19
_diffrn_reflns_limit_k_max 1
_diffrn_reflns_limit_k_min -17
_diffrn_reflns_limit_l_max 5
_diffrn_reflns_limit_l_min -5
_diffrn_reflns_number 2083
_diffrn_reflns_theta_full 27.49
_diffrn_reflns_theta_max 27.49
_diffrn_standards_decay_% 0.51
_diffrn_standards_interval_count 150
_diffrn_standards_number 3
_exptl_absorpt_coefficient_mu 0.716
_exptl_absorpt_correction_type none
_exptl_crystal_colour yellow
_exptl_crystal_density_diffrn 1.506
_exptl_crystal_density_method 'not measured'
_exptl_crystal_description prism
_exptl_crystal_F_000 376.0
_exptl_crystal_size_max 0.500
_exptl_crystal_size_mid 0.100
_exptl_crystal_size_min 0.100
_refine_diff_density_max 0.23
_refine_diff_density_min -0.49
_refine_ls_extinction_method none
_refine_ls_goodness_of_fit_ref 1.502
_refine_ls_hydrogen_treatment noref
_refine_ls_number_parameters 100
_refine_ls_number_reflns 1866
_refine_ls_R_factor_gt 0.0406
_refine_ls_shift/su_max 0.0003
_refine_ls_structure_factor_coef Fsqd
_refine_ls_weighting_details 'calc w=1/[\s^2^(Fo^2^)+(0.05P)^2^] where P=(Fo^2^+2Fc^2^)/3'
_refine_ls_weighting_scheme calc
_refine_ls_wR_factor_ref 0.1094
_reflns_number_gt 1584
_reflns_number_total 1866
_reflns_threshold_expression F^2^>2\s(F^2^)
_cod_data_source_file ob1110.cif
_cod_data_source_block I
_cod_depositor_comments
;
The following automatic conversions were performed:

'_chemical_melting_point' value '508 K' was changed to '508' - the
value should be numeric and without a unit designator.

Automatic conversion script
Id: cif_fix_values 1646 2011-03-28 12:23:43Z adriana 

The following automatic conversions were performed:

'_chemical_melting_point' value '508 K' was changed to '508' - the
value should be numeric and without a unit designator.

Automatic conversion script
Id: cif_fix_values 1715 2011-07-08 13:25:40Z adriana 
;
_cod_original_cell_volume 816.2(4)
_cod_original_sg_symbol_H-M 'P 21/a'
_cod_database_code 2013347
_cod_database_fobs_code 2013347

loop_
_symmetry_equiv_pos_as_xyz
x,y,z
1/2-x,1/2+y,-z
-x,-y,-z
1/2+x,1/2-y,z

loop_
_atom_site_label
_atom_site_fract_x
_atom_site_fract_y
_atom_site_fract_z
_atom_site_U_iso_or_equiv
_atom_site_adp_type
_atom_site_calc_flag
_atom_site_refinement_flags
_atom_site_occupancy
_atom_site_disorder_assembly
_atom_site_disorder_group
_atom_site_type_symbol
Cl1 0.75109(3) 0.17343(3) 0.57870(10) 0.05190(10) Uani d . 1.00 . . Cl
Cl2 1.03527(3) 0.33057(4) 1.21860(10) 0.0656(2) Uani d . 1.00 . . Cl
C1 0.52730(10) 0.46150(10) 0.4905(4) 0.0424(4) Uani d . 1.00 . . C
C2 0.61290(10) 0.45390(10) 0.6596(4) 0.0402(4) Uani d . 1.00 . . C
C3 0.66620(10) 0.37660(10) 0.6318(4) 0.0423(4) Uani d . 1.00 . . C
C4 0.75505(10) 0.36460(10) 0.7833(4) 0.0363(4) Uani d . 1.00 . . C
C5 0.80030(10) 0.44220(10) 0.9471(4) 0.0431(4) Uani d . 1.00 . . C
C6 0.88540(10) 0.43260(10) 1.0828(4) 0.0461(5) Uani d . 1.00 . . C
C7 0.92760(10) 0.34370(10) 1.0540(4) 0.0449(4) Uani d . 1.00 . . C
C8 0.88660(10) 0.26480(10) 0.8969(4) 0.0435(4) Uani d . 1.00 . . C
C9 0.80110(10) 0.27630(10) 0.7674(4) 0.0381(4) Uani d . 1.00 . . C
H1 0.5099 0.4059 0.3400 0.0685 Uiso calc . 1.00 . . H
H2 0.6319 0.5057 0.7984 0.0714 Uiso calc . 1.00 . . H
H3 0.6444 0.3244 0.5057 0.0626 Uiso calc . 1.00 . . H
H4 0.7713 0.5044 0.9704 0.0582 Uiso calc . 1.00 . . H
H5 0.9100 0.4907 1.2046 0.0632 Uiso calc . 1.00 . . H
H6 0.9163 0.2003 0.8841 0.0529 Uiso calc . 1.00 . . H

loop_
_atom_site_aniso_label
_atom_site_aniso_U_11
_atom_site_aniso_U_22
_atom_site_aniso_U_33
_atom_site_aniso_U_12
_atom_site_aniso_U_13
_atom_site_aniso_U_23
Cl1 0.0525(3) 0.0365(3) 0.0660(3) 0.0011(2) -0.0053(2) -0.0031(2)
Cl2 0.0358(3) 0.0758(4) 0.0836(4) 0.0005(2) -0.0165(2) 0.0200(3)
C1 0.0354(8) 0.0452(9) 0.0463(8) 0.0038(7) -0.0029(7) 0.0012(7)
C2 0.0359(8) 0.0419(9) 0.0424(8) 0.0042(6) -0.0015(6) 0.0027(6)
C3 0.0369(8) 0.0405(8) 0.0491(9) 0.0017(7) -0.0048(6) -0.0021(7)
C4 0.0329(7) 0.0381(8) 0.0378(7) 0.0034(6) -0.0002(6) 0.0038(6)
C5 0.0410(9) 0.0378(8) 0.0501(9) 0.0044(7) -0.0040(7) -0.0009(7)
C6 0.0415(9) 0.0464(9) 0.0497(9) -0.0049(7) -0.0056(7) 0.0038(7)
C7 0.0317(8) 0.0560(10) 0.0465(9) 0.0008(7) -0.0035(6) 0.0156(8)
C8 0.0377(8) 0.0419(9) 0.0508(9) 0.0080(7) 0.0003(7) 0.0107(7)
C9 0.0394(8) 0.0357(8) 0.0393(8) 0.0002(6) 0.0021(6) 0.0049(6)

loop_
_atom_type_symbol
_atom_type_description
_atom_type_scat_dispersion_real
_atom_type_scat_dispersion_imag
_atom_type_scat_source
C C 0.003 0.002
;International Tables for Crystallography
(1992, Vol. C, Tables 4.2.6.8 and 6.1.1.1)
;
H H 0.000 0.000
;International Tables for Crystallography
(1992, Vol. C, Table 6.1.1.2)
;
Cl Cl 0.148 0.159
;International Tables for Crystallography
(1992, Vol. C, Tables 4.2.6.8 and 6.1.1.1)
;

loop_
_geom_angle_atom_site_label_1
_geom_angle_atom_site_label_2
_geom_angle_atom_site_label_3
_geom_angle_site_symmetry_1
_geom_angle
_geom_angle_publ_flag
C1 C1 C2 3_666 125.3(2) yes
C1 C1 H1 3_666 118.9 no
C2 C1 H1 . 115.7 no
C1 C2 C3 . 123.8(2) yes
C1 C2 H2 . 118.0 no
C3 C2 H2 . 118.3 no
C2 C3 C4 . 127.3(2) yes
C2 C3 H3 . 116.8 no
C4 C3 H3 . 116.0 no
C3 C4 C5 . 121.90(10) yes
C3 C4 C9 . 122.20(10) yes
C5 C4 C9 . 115.80(10) yes
C4 C5 C6 . 122.5(2) no
C4 C5 H4 . 119.5 no
C6 C5 H4 . 118.0 no
C5 C6 C7 . 118.7(2) no
C5 C6 H5 . 116.0 no
C7 C6 H5 . 125.2 no
Cl2 C7 C6 . 119.40(10) no
Cl2 C7 C8 . 119.10(10) no
C6 C7 C8 . 121.5(2) no
C7 C8 C9 . 118.5(2) no
C7 C8 H6 . 121.3 no
C9 C8 H6 . 120.2 no
Cl1 C9 C4 . 120.30(10) yes
Cl1 C9 C8 . 116.80(10) no
C4 C9 C8 . 123.0(2) no

loop_
_geom_bond_atom_site_label_1
_geom_bond_atom_site_label_2
_geom_bond_site_symmetry_1
_geom_bond_site_symmetry_2
_geom_bond_distance
_geom_bond_publ_flag
Cl1 C9 . . 1.747(2) yes
Cl2 C7 . . 1.741(2) yes
C1 C1 . 3_666 1.340(3) yes
C1 C2 . . 1.439(2) yes
C1 H1 . . 0.99 no
C2 C3 . . 1.335(2) yes
C2 H2 . . 0.93 no
C3 C4 . . 1.461(2) yes
C3 H3 . . 0.92 no
C4 C5 . . 1.404(2) no
C4 C9 . . 1.395(2) no
C5 C6 . . 1.383(2) no
C5 H4 . . 0.96 no
C6 C7 . . 1.378(3) no
C6 H5 . . 0.99 no
C7 C8 . . 1.378(2) no
C8 C9 . . 1.383(2) no
C8 H6 . . 0.99 no

loop_
_geom_contact_atom_site_label_1
_geom_contact_atom_site_label_2
_geom_contact_distance
_geom_contact_site_symmetry_2
Cl1 Cl2 3.5140(10) 4_454
C1 C2 3.582(2) 1_554
C3 C5 3.565(2) 1_554
C4 C5 3.562(2) 1_554
C4 C6 3.589(2) 1_554
C7 C8 3.578(2) 1_556
C7 C9 3.594(2) 1_556

loop_
_geom_torsion_atom_site_label_1
_geom_torsion_atom_site_label_2
_geom_torsion_atom_site_label_3
_geom_torsion_atom_site_label_4
_geom_torsion_site_symmetry_2
_geom_torsion_site_symmetry_3
_geom_torsion_site_symmetry_4
_geom_torsion
_geom_torsion_publ_flag
Cl1 C9 C4 C3 . . . -2.9(2) yes
Cl1 C9 C4 C5 . . . 178.50(10) no
Cl1 C9 C8 C7 . . . -178.70(10) no
Cl2 C7 C6 C5 . . . 179.20(10) no
Cl2 C7 C8 C9 . . . 180.00(10) no
C1 C1 C2 C3 3_666 3_666 3_666 179.1(2) yes
C1 C2 C3 C4 . . . 177.4(2) yes
C2 C1 C1 C2 . 3_666 3_666 180.0 yes
C2 C3 C4 C5 . . . -8.6(3) yes
C2 C3 C4 C9 . . . 172.9(2) yes
C3 C4 C5 C6 . . . -178.1(2) no
C3 C4 C9 C8 . . . 177.2(2) no
C4 C5 C6 C7 . . . 0.5(3) no
C4 C9 C8 C7 . . . 1.2(2) no
C5 C4 C9 C8 . . . -1.3(2) no
C5 C6 C7 C8 . . . -0.6(3) no
C6 C5 C4 C9 . . . 0.5(2) no
C6 C7 C8 C9 . . . -0.2(3) no
